data_2006125
loop_
_publ_author_name
'Hu, Huai-Ming'
'Sun, Hong-Sui'
'Huang, Xiao-Ying'
'Chen, Xiao-Hua'
'Liu, Yonyjiang'
'You, Xiao-Zeng'

_publ_section_title
;
 <i>meso</i>-5,5,7,12,12,14-Hexamethyl-1,4,8,11-tetraazacyclotetradecane
 Dihydroperchlorate Monohydrate
;
_journal_issue 5
_journal_name_full 'Acta Crystallographica Section C'
_journal_page_first 588
_journal_page_last 590
_journal_paper_doi 10.1107/S0108270196014667
_journal_volume 53
_journal_year 1997
_chemical_formula_iupac 'C16 H38 N4 2+, 2Cl O4 1-, H2 O1'
_chemical_formula_sum 'C16 H40 Cl2 N4 O9'
_chemical_formula_weight 503.42
_space_group_crystal_system monoclinic
_space_group_IT_number 14
_space_group_name_Hall '-P 2ybc'
_space_group_name_H-M_alt 'P 1 21/c 1'
_atom_type_scat_source IntTabIV
_cell_angle_alpha 90.
_cell_angle_beta 98.34(2)
_cell_angle_gamma 90.
_cell_formula_units_Z 4
_cell_length_a 11.198(2)
_cell_length_b 8.836(6)
_cell_length_c 25.795(7)
_cell_measurement_reflns_used 20
_cell_measurement_temperature 296
_cell_measurement_theta_max 16.00
_cell_measurement_theta_min 12.61
_cell_volume 2525.3(19)
_computing_cell_refinement 'CAD-4 Software'
_computing_data_collection 'CAD-4 Software (Enraf-Nonius, 1989)'
_computing_data_reduction 'TEXSAN (Molecular Structure Corporation, 1987)'
_computing_molecular_graphics 'ORTEPII (Johnson, 1976) and PLUTO (Motherwell & Clegg, 1978)'
_computing_structure_refinement TEXSAN
_computing_structure_solution 'MITHRIL (Gilmore, 1983)'
_diffrn_measurement_device 'Enraf-Nonius CAD-4'
_diffrn_measurement_method \w/2\q
_diffrn_radiation_type MoK\a
_diffrn_radiation_wavelength 0.71073
_diffrn_reflns_av_R_equivalents 0.065
_diffrn_reflns_limit_h_max 0
_diffrn_reflns_limit_h_min -13
_diffrn_reflns_limit_k_max 10
_diffrn_reflns_limit_k_min 0
_diffrn_reflns_limit_l_max 30
_diffrn_reflns_limit_l_min -30
_diffrn_reflns_number 4996
_diffrn_reflns_theta_max 25
_diffrn_standards_decay_% 5.3
_diffrn_standards_interval_count 400
_diffrn_standards_number 3
_exptl_absorpt_coefficient_mu 0.303
_exptl_absorpt_correction_T_max 0.919
_exptl_absorpt_correction_T_min 0.869
_exptl_absorpt_correction_type 'empirical via \y scans (Molecular Structure Corporation, 1987)'
_exptl_crystal_colour colorless
_exptl_crystal_density_diffrn 1.32
_exptl_crystal_density_meas ?
_exptl_crystal_description rectangular
_exptl_crystal_size_max 0.90
_exptl_crystal_size_mid 0.45
_exptl_crystal_size_min 0.28
_refine_diff_density_max 0.38
_refine_diff_density_min -0.31
_refine_ls_extinction_method none
_refine_ls_goodness_of_fit_obs 1.76
_refine_ls_hydrogen_treatment 'H atoms not refined'
_refine_ls_number_parameters 280
_refine_ls_number_reflns 3034
_refine_ls_R_factor_obs .061
_refine_ls_shift/esd_max 0.07
_refine_ls_structure_factor_coef F
_refine_ls_weighting_details 'w = 1/\s^2^(F)'
_refine_ls_weighting_scheme calc
_refine_ls_wR_factor_obs .070
_reflns_number_observed 3034
_reflns_number_total 4891
_reflns_observed_criterion I>3\s(I)
_cod_data_source_file kh1117.cif
_cod_data_source_block I
_cod_depositor_comments
;
 Updating space group information and adding the symmetry operation list.

 Antanas Vaitkus,
 2018-06-15

The following automatic conversions were performed:

'_exptl_crystal_density_meas' value 'none' was changed to '?' - the
value is perceived as not measured.

Automatic conversion script
Id: cif_fix_values 3008 2015-01-20 13:52:24Z robertas 

The following automatic conversions were performed:

'_refine_ls_weighting_scheme' value 'w = 1/\s^2^(F)' was changed to
'calc'. New tag '_refine_ls_weighting_details' was created. The value
of the new tag was set to 'w = 1/\s^2^(F)'.

Automatic conversion script
Id: cif_fix_values 3143 2015-03-26 13:38:13Z robertas 
;
_cod_original_cell_volume 2525(3)
_cod_original_sg_symbol_H-M 'P 21/c'
_cod_database_code 2006125

loop_
_space_group_symop_id
_space_group_symop_operation_xyz
1 x,y,z
2 -x,y+1/2,-z+1/2
3 -x,-y,-z
4 x,-y+1/2,z+1/2

loop_
_atom_site_aniso_label
_atom_site_aniso_U_11
_atom_site_aniso_U_22
_atom_site_aniso_U_33
_atom_site_aniso_U_12
_atom_site_aniso_U_13
_atom_site_aniso_U_23
Cl1 .0531(6) .0474(6) .0570(6) -.0058(5) .0098(4) .0019(5)
Cl2 .0477(5) .0375(5) .0406(5) .0048(4) .0114(4) .0010(4)
O1 .076(2) .074(2) .133(3) .014(2) .035(2) .047(2)
O2 .077(2) .071(2) .113(2) .011(2) -.011(2) .021(2)
O3 .152(4) .120(4) .087(3) -.005(3) .041(3) -.007(2)
O4 .074(2) .083(2) .130(3) -.020(2) -.002(2) -.006(2)
O5 .177(4) .069(2) .062(2) .032(2) .039(2) .022(2)
O6 .168(4) .054(2) .080(2) -.009(2) .073(3) -.012(2)
O7 .081(3) .192(5) .153(4) .048(3) .002(3) -.010(4)
O8 .168(4) .075(2) .075(2) -.043(3) .035(2) -.018(2)
O9 .103(3) .112(3) .085(3) .001(2) .035(2) -.009(2)
N1 .0320(10) .0310(10) .0340(10) .0040(10) -.0030(10) .0040(10)
N2 .0310(10) .040(2) .039(2) -.0040(10) .0040(10) -.0050(10)
N3 .0310(10) .044(2) .0290(10) .0000(10) -.0020(10) .0010(10)
N4 .0260(10) .0320(10) .0360(10) .0020(10) .0040(10) .0040(10)
C1 .033(2) .036(2) .041(2) .0060(10) -.0060(10) -.0030(10)
C2 .031(2) .040(2) .056(2) -.001(2) -.006(2) -.006(2)
C3 .027(2) .047(2) .050(2) -.001(2) .0040(10) -.004(2)
C4 .044(2) .042(2) .059(2) -.003(2) .010(2) .016(2)
C5 .039(2) .054(2) .047(2) .003(2) .007(2) .011(2)
C6 .033(2) .051(2) .030(2) .007(2) -.0050(10) -.0010(10)
C7 .026(2) .055(2) .033(2) .004(2) .0020(10) .000(2)
C8 .026(2) .047(2) .036(2) -.0030(10) .0040(10) -.0070(10)
C9 .033(2) .039(2) .033(2) -.0020(10) -.0010(10) .0060(10)
C10 .039(2) .047(2) .039(2) -.002(2) -.007(2) .012(2)
C11 .058(2) .057(3) .048(2) -.011(2) -.009(2) -.004(2)
C12 .041(2) .073(3) .070(3) -.015(2) .013(2) .000(2)
C13 .037(2) .062(3) .068(3) .010(2) .007(2) -.008(2)
C14 .046(2) .062(3) .063(3) .012(2) -.003(2) .012(2)
C15 .049(2) .067(3) .047(2) .003(2) .002(2) -.015(2)
C16 .035(2) .054(2) .067(3) -.011(2) .006(2) -.001(2)

loop_
_atom_site_label
_atom_site_fract_x
_atom_site_fract_y
_atom_site_fract_z
Cl1 .31083(9) .17070(10) .54800(4)
Cl2 .83276(8) -.11300(10) .78730(3)
O1 .2804(3) .0512(4) .5788(2)
O2 .2126(3) .2742(4) .5404(2)
O3 .3276(5) .1205(5) .4962(2)
O4 .4177(3) .2438(4) .5702(2)
O5 .8436(4) -.1843(4) .83620(10)
O6 .8664(4) -.2070(4) .74820(10)
O7 .7117(4) -.0724(8) .7732(2)
O8 .8930(4) .0269(4) .79000(10)
O9 .6231(4) .3036(5) 1.0052(2)
N1 .7029(2) .3203(3) .79780(10)
N2 .6327(2) .2407(3) .89490(10)
N3 .8994(2) .2044(3) .89910(10)
N4 .9151(2) .4870(3) .85380(10)
C1 .5744(3) .3016(4) .77480(10)
C2 .5129(3) .1907(4) .8076(2)
C3 .5052(3) .2305(4) .86470(10)
C4 .7004(3) .0990(4) .9092(2)
C5 .8279(3) .1314(4) .93490(10)
C6 1.0293(3) .2169(4) .92050(10)
C7 1.0920(3) .3280(4) .88800(10)
C8 1.0438(3) .4907(4) .88280(10)
C9 .8971(3) .4513(4) .79700(10)
C10 .7627(3) .4452(4) .77550(10)
C11 .5574(4) .2504(5) .7181(2)
C12 .4340(4) .1109(5) .8895(2)
C13 .4488(3) .3856(5) .8692(2)
C14 1.0938(3) .0651(5) .9242(2)
C15 1.0344(4) .5629(5) .9356(2)
C16 1.1226(3) .5869(4) .8522(2)
H1 .6314 .2426 1.0320
H2 .6331 .4117 1.0141
H3 .7445 .2399 .7926
H4 .6702 .2884 .8790
H5 .6303 .2962 .9195
H6 .8931 .1591 .8804
H7 .8843 .4314 .8691
H8 .8921 .5821 .8569
H9 .5399 .3943 .7768
H10 .5468 .0986 .8060
H11 .4391 .1767 .7922
H12 .7016 .0394 .8754
H13 .6648 .0547 .9318
H14 .8610 .0340 .9460
H15 .8197 .2040 .9618
H16 1.0330 .2578 .9520
H17 1.0892 .2870 .8519
H18 1.1745 .3417 .9021
H19 .9325 .5308 .7802
H20 .9322 .3562 .7952
H21 .7294 .5380 .7831
H22 .7495 .4435 .7384
H23 .4784 .2413 .7086
H24 .5965 .1566 .7147
H25 .5871 .3102 .7013
H26 .3566 .1081 .8705
H27 .4272 .1443 .9230
H28 .4653 .0255 .8850
H29 .3713 .3968 .8467
H30 .4402 .4075 .9059
H31 .5002 .4543 .8554
H32 1.0961 .0273 .8917
H33 1.0608 -.0042 .9404
H34 1.1590 .0763 .9397
H35 .9741 .5128 .9536
H36 1.1061 .5631 .9539
H37 1.0031 .6520 .9295
H38 1.1341 .5280 .8157
H39 1.2004 .6000 .8764
H40 1.0862 .6855 .8434

loop_
_geom_angle_atom_site_label_1
_geom_angle_atom_site_label_2
_geom_angle_atom_site_label_3
_geom_angle
_geom_angle_publ_flag
O1 Cl1 O4 112.3(3) no
O1 Cl1 O2 108.6(2) no
O1 Cl1 O3 111.7(3) no
O4 Cl1 O2 110.9(2) no
O4 Cl1 O3 107.4(3) no
O2 Cl1 O3 105.7(3) no
O7 Cl2 O6 108.5(3) no
O7 Cl2 O5 107.7(3) no
O7 Cl2 O8 103.1(3) no
O6 Cl2 O5 112.6(2) no
O6 Cl2 O8 112.3(2) no
O5 Cl2 O8 112.0(3) no
C10 N1 C1 113.7(2) yes
C4 N2 C3 119.0(3) yes
C5 N3 C6 113.3(3) yes
C9 N4 C8 118.2(2) yes
N1 C1 C11 113.4(3) no
N1 C1 C2 109.8(3) yes
C11 C1 C2 110.0(3) no
C1 C2 C3 118.8(3) yes
C12 C3 C13 110.2(3) no
C12 C3 N2 109.5(3) no
C12 C3 C2 110.7(3) no
C13 C3 N2 106.1(3) no
C13 C3 C2 111.2(3) no
N2 C3 C2 108.9(2) yes
N2 C4 C5 111.5(3) yes
N3 C5 C4 112.2(3) yes
N3 C6 C14 112.9(3) no
N3 C6 C7 110.3(3) yes
C14 C6 C7 110.5(3) no
C6 C7 C8 117.8(3) yes
C15 C8 N4 105.4(2) no
C15 C8 C16 110.6(3) no
C15 C8 C7 112.5(3) no
N4 C8 C16 109.5(3) no
N4 C8 C7 108.7(2) yes
C16 C8 C7 110.2(3) no
N4 C9 C10 110.6(2) yes
N1 C10 C9 111.6(3) yes
H1 O9 H2 114.86 no
H3 N1 C10 105.82 no
H3 N1 C1 110.97 no
H4 N2 H5 99.99 no
H4 N2 C4 107.57 no
H4 N2 C3 107.98 no
H5 N2 C4 112.99 no
H5 N2 C3 107.50 no
H6 N3 C5 101.36 no
H6 N3 C6 109.31 no
H7 N4 H8 114.38 no
H7 N4 C9 112.28 no
H7 N4 C8 103.20 no
H8 N4 C9 106.93 no
H8 N4 C8 101.69 no
H9 C1 N1 105.83 no
H9 C1 C11 109.08 no
H9 C1 C2 108.59 no
H11 C2 H10 103.27 no
H11 C2 C1 108.16 no
H11 C2 C3 106.75 no
H10 C2 C1 109.13 no
H10 C2 C3 109.59 no
H13 C4 H12 114.47 no
H13 C4 N2 106.73 no
H13 C4 C5 107.15 no
H12 C4 N2 106.95 no
H12 C4 C5 110.04 no
H15 C5 H14 117.05 no
H15 C5 N3 106.44 no
H15 C5 C4 104.98 no
H14 C5 N3 111.10 no
H14 C5 C4 105.06 no
H16 C6 N3 106.49 no
H16 C6 C14 110.13 no
H16 C6 C7 106.20 no
H18 C7 H17 107.43 no
H18 C7 C6 111.77 no
H18 C7 C8 103.06 no
H17 C7 C6 108.98 no
H17 C7 C8 107.17 no
H20 C9 H19 116.20 no
H20 C9 N4 103.97 no
H20 C9 C10 110.59 no
H19 C9 N4 106.86 no
H19 C9 C10 108.47 no
H21 C10 H22 102.54 no
H21 C10 N1 111.27 no
H21 C10 C9 107.23 no
H22 C10 N1 112.07 no
H22 C10 C9 111.68 no
H25 C11 H23 113.18 no
H25 C11 H24 107.45 no
H25 C11 C1 109.03 no
H23 C11 H24 110.70 no
H23 C11 C1 105.81 no
H24 C11 C1 110.68 no
H28 C12 H27 120.14 no
H28 C12 H26 106.14 no
H28 C12 C3 108.05 no
H27 C12 H26 107.55 no
H27 C12 C3 106.90 no
H26 C12 C3 107.48 no
H31 C13 H29 104.37 no
H31 C13 H30 112.74 no
H31 C13 C3 105.64 no
H29 C13 H30 110.45 no
H29 C13 C3 113.07 no
H30 C13 C3 110.40 no
H34 C14 H33 105.90 no
H34 C14 H32 111.72 no
H34 C14 C6 108.56 no
H33 C14 H32 105.18 no
H33 C14 C6 115.31 no
H32 C14 C6 110.13 no
H37 C15 H36 114.51 no
H37 C15 H35 101.99 no
H37 C15 C8 107.20 no
H36 C15 H35 112.95 no
H36 C15 C8 107.90 no
H35 C15 C8 112.19 no
H40 C16 H39 109.88 no
H40 C16 H38 108.68 no
H40 C16 C8 111.36 no
H39 C16 H38 112.85 no
H39 C16 C8 104.86 no
H38 C16 C8 109.19 no

loop_
_geom_bond_atom_site_label_1
_geom_bond_atom_site_label_2
_geom_bond_site_symmetry_1
_geom_bond_site_symmetry_2
_geom_bond_distance
_geom_bond_publ_flag
Cl1 O1 . . 1.394(3) no
Cl1 O4 . . 1.405(4) no
Cl1 O2 . . 1.423(4) no
Cl1 O3 . . 1.445(4) no
Cl2 O7 . . 1.399(4) no
Cl2 O6 . . 1.399(3) no
Cl2 O5 . . 1.399(3) no
Cl2 O8 . . 1.404(4) no
N1 C10 . . 1.452(4) yes
N1 C1 . . 1.485(4) yes
N2 C4 . . 1.484(5) yes
N2 C3 . . 1.526(4) yes
N3 C5 . . 1.457(4) yes
N3 C6 . . 1.484(4) yes
N4 C9 . . 1.483(4) yes
N4 C8 . . 1.526(4) yes
C1 C11 . . 1.517(5) no
C1 C2 . . 1.523(5) yes
C2 C3 . . 1.528(5) yes
C3 C12 . . 1.520(5) no
C3 C13 . . 1.520(5) no
C4 C5 . . 1.510(5) yes
C6 C14 . . 1.521(6) no
C6 C7 . . 1.526(5) yes
C7 C8 . . 1.535(5) yes
C8 C15 . . 1.521(5) no
C8 C16 . . 1.526(5) no
C9 C10 . . 1.527(6) yes
O9 H1 . . .871 no
O9 H2 . . .984 no
N1 H3 . . .871 no
N2 H4 . . .756 no
N2 H5 . . .805 no
N3 H6 . . .622 no
N4 H7 . . .746 no
N4 H8 . . .886 no
C1 H9 . . .910 no
C2 H11 . . .872 no
C2 H10 . . .902 no
C4 H13 . . .848 no
C4 H12 . . 1.020 no
C5 H15 . . .959 no
C5 H14 . . .965 no
C6 H16 . . .885 no
C7 H18 . . .950 no
C7 H17 . . .995 no
C9 H20 . . .932 no
C9 H19 . . .942 no
C10 H21 . . .934 no
C10 H22 . . .945 no
C11 H25 . . .786 no
C11 H23 . . .887 no
C11 H24 . . .947 no
C12 H28 . . .847 no
C12 H27 . . .927 no
C12 H26 . . .932 no
C13 H31 . . .941 no
C13 H29 . . .977 no
C13 H30 . . .986 no
C14 H34 . . .786 no
C14 H33 . . .855 no
C14 H32 . . .906 no
C15 H37 . . .868 no
C15 H36 . . .870 no
C15 H35 . . .979 no
C16 H40 . . .976 no
C16 H39 . . 1.002 no
C16 H38 . . 1.100 no
